data_2001451
loop_
_publ_author_name
'Tyler, D. R.'
'Weakley, T. J. R.'

_publ_section_title
;A second crystal form of
 bis-\m-[bis(dimethylphosphino)methane]-bis(tricarbonylrhenium)(<i>Re</i>--<i>Re</i>),
 Re~2~(dmpm)~2~(CO)~6~
;
_journal_issue 8
_journal_name_full 'Acta Crystallographica Section C'
_journal_page_first 1492
_journal_page_last 1493
_journal_paper_doi 10.1107/S0108270193001696
_journal_volume 49
_journal_year 1993
_chemical_formula_sum 'C16 H28 O6 P4 Re2'
_chemical_formula_weight 812.70
_space_group_IT_number 2
_symmetry_cell_setting monoclinic
_symmetry_space_group_name_Hall '-P 1'
_symmetry_space_group_name_H-M 'P -1'
_atom_type_scat_source IntTabIV
_cell_angle_alpha 90
_cell_angle_beta 93.53(2)
_cell_angle_gamma 90
_cell_formula_units_Z 2
_cell_length_a 9.938(2)
_cell_length_b 8.579(3)
_cell_length_c 14.783(3)
_cell_measurement_reflns_used 25
_cell_measurement_temperature 297
_cell_measurement_theta_max 16.1
_cell_measurement_theta_min 11.5
_cell_volume 1258.0(6)
_diffrn_measurement_device 'Riagaku AFC-6R'
_diffrn_measurement_method \w-2\q
_diffrn_radiation_type MoK\a
_diffrn_radiation_wavelength 0.71069
_diffrn_reflns_av_R_equivalents 0.050
_diffrn_reflns_limit_h_max 11
_diffrn_reflns_limit_h_min 0
_diffrn_reflns_limit_k_max 10
_diffrn_reflns_limit_k_min 0
_diffrn_reflns_limit_l_max 17
_diffrn_reflns_limit_l_min -17
_diffrn_reflns_number 2532
_diffrn_reflns_theta_max 25
_diffrn_standards_decay_% .0
_diffrn_standards_interval_count 300
_diffrn_standards_number 3
_exptl_absorpt_coefficient_mu 10.0
_exptl_absorpt_correction_T_max 1.286
_exptl_absorpt_correction_T_min 0.768
_exptl_absorpt_correction_type 'empirical (DIFABS; Walker & Stewart, 1983)'
_exptl_crystal_colour amber
_exptl_crystal_density_diffrn 2.145
_exptl_crystal_description prism
_exptl_crystal_size_max 0.30
_exptl_crystal_size_mid 0.25
_exptl_crystal_size_min 0.15
_refine_diff_density_max '0.64 (near Re)'
_refine_diff_density_min -0.90
_refine_ls_extinction_method none
_refine_ls_goodness_of_fit_obs 1.55
_refine_ls_hydrogen_treatment 'H atoms riding, B(H) = 1.2 B~eq~(C)'
_refine_ls_number_parameters 127
_refine_ls_number_reflns 1463
_refine_ls_R_factor_obs 0.031
_refine_ls_shift/esd_max 0.15
_refine_ls_structure_factor_coef F
_refine_ls_weighting_details 'w = 1/[\s^2^(F)+0.02F^2^]'
_refine_ls_weighting_scheme calc
_refine_ls_wR_factor_obs 0.038
_reflns_number_observed 1463
_reflns_number_total 2220
_reflns_observed_criterion I>3\s(I)
_cod_data_source_file hh1037.cif
_cod_data_source_block hh1037a
_cod_depositor_comments
;
The following automatic conversions were performed:

'_refine_ls_weighting_scheme' value 'w = 1/[\s^2^(F)+0.02F^2^]' was
changed to 'calc'. New tag '_refine_ls_weighting_details' was
created. The value of the new tag was set to 'w =
1/[\s^2^(F)+0.02F^2^]'.

Automatic conversion script
Id: cif_fix_values 3143 2015-03-26 13:38:13Z robertas 
;
_cod_original_cell_volume 1258.0(9)
_cod_original_sg_symbol_Hall '-P 2yn'
_cod_original_sg_symbol_H-M 'P 1 21/n 1'
_cod_database_code 2001451

loop_
_symmetry_equiv_pos_as_xyz
x,y,z
1-x,1-y,1-z

loop_
_atom_site_label
_atom_site_fract_x
_atom_site_fract_y
_atom_site_fract_z
_atom_site_U_iso_or_equiv
Re .35525(3) .50154(5) .53574(2) .0370(3)
P(1) .2926(3) .6832(3) .4195(2) .0530(10)
P(2) .5760(3) .6894(3) .3539(2) .0510(10)
O(1) .2733(8) .2280(10) .4078(5) .090(6)
O(2) .0773(8) .5147(11) .6080(6) .088(6)
O(3) .4578(8) .7735(11) .6604(6) .092(6)
C(1) .3062(10) .3342(13) .4532(6) .054(6)
C(2) .1808(10) .5124(12) .5801(6) .051(5)
C(3) .4262(10) .6699(13) .6143(7) .060(7)
C(4) .1694(12) .8299(16) .4506(8) .103(10)
C(5) .2157(12) .5958(18) .3134(7) .096(9)
C(6) .4277(10) .8028(12) .3805(6) .057(7)
C(7) .5365(12) .6273(15) .2364(7) .081(8)
C(8) .6977(11) .8444(15) .3375(8) .089(9)
H(1) .2012 .8804 .5052 ?
H(2) .1578 .9050 .4036 ?
H(3) .0857 .7809 .4596 ?
H(4) .1312 .5506 .3251 ?
H(5) .2023 .6750 .2686 ?
H(6) .2738 .5181 .2922 ?
H(7) .3954 .8574 .3276 ?
H(8) .4537 .8761 .4268 ?
H(9) .5001 .7128 .2020 ?
H(10) .4720 .5451 .2354 ?
H(11) .6161 .5917 .2107 ?
H(12) .7729 .8034 .3089 ?
H(13) .7269 .8875 .3946 ?
H(14) .6564 .9239 .3004 ?

loop_
_geom_angle_atom_site_label_1
_geom_angle_atom_site_label_2
_geom_angle_atom_site_label_3
_geom_angle_site_symmetry_1
_geom_angle_site_symmetry_2
_geom_angle_site_symmetry_3
_geom_angle
_geom_angle_publ_flag
Re Re P(1) 2 . . 88.10(8) yes
Re Re P(2) 2 . 2 89.69(8) yes
Re Re C(1) 2 . . 89.0(2) yes
Re Re C(2) 2 . . 177.6(3) yes
Re Re C(3) 2 . . 84.4(2) yes
P(1) Re P(2) . . 2 176.76(8) yes
P(1) Re C(1) . . . 89.2(3) yes
P(1) Re C(2) . . . 90.8(3) yes
P(1) Re C(3) . . . 90.8(3) yes
P(2) Re C(1) 2 . . 88.4(3) yes
P(2) Re C(2) 2 . . 91.5(3) yes
P(2) Re C(3) 2 . . 91.3(3) yes
C(1) Re C(2) . . . 93.1(4) yes
C(2) Re C(3) . . . 93.6(4) yes
C(1) Re C(3) . . . 173.3(4) yes
Re P(1) C(4) . . . 114.8(4) yes
Re P(1) C(5) . . . 114.9(5) yes
Re P(1) C(6) . . . 115.8(3) yes
C(4) P(1) C(5) . . . 104.0(6) yes
C(4) P(1) C(6) . . . 102.2(5) yes
C(5) P(1) C(6) . . . 103.5(5) yes
Re P(2) C(6) . 2 2 114.8(3) yes
Re P(2) C(7) . 2 2 119.0(4) yes
Re P(2) C(8) . 2 2 115.3(4) yes
C(6) P(2) C(7) . . . 103.3(5) yes
C(6) P(2) C(8) . . . 100.9(5) yes
C(7) P(2) C(8) . . . 101.0(6) yes
Re C(1) O(1) . . . 175.7(8) yes
Re C(2) O(2) . . . 177.9(9) yes
Re C(3) O(3) . . . 174.6(9) yes
P(1) C(6) P(2) . . . 112.9(5) yes

loop_
_geom_bond_atom_site_label_1
_geom_bond_atom_site_label_2
_geom_bond_site_symmetry_2
_geom_bond_distance
_geom_bond_publ_flag
Re Re 2 3.1260(10) yes
Re P(1) . 2.374(3) yes
Re P(2) 2 2.382(3) yes
Re C(1) . 1.928(10) yes
Re C(2) . 1.893(9) yes
Re C(3) . 1.957(11) yes
P(1) C(4) . 1.834(12) yes
P(1) C(5) . 1.860(12) yes
P(1) C(6) . 1.812(10) yes
P(2) C(6) . 1.829(10) yes
P(2) C(7) . 1.836(11) yes
P(2) C(8) . 1.824(12) yes
O(1) C(1) . 1.166(11) yes
O(2) C(2) . 1.132(12) yes
O(3) C(3) . 1.152(12) yes
